data_4328021
loop_
_publ_author_name
'Dajiang Mei'
'Wenlong Yin'
'Kai Feng'
'Zheshuai Lin'
'Lei Bai'
'Jiyong Yao'
'Yicheng Wu'

_publ_section_title
;
 LiGaGe2Se6: A New IR Nonlinear Optical Material with Low Melting Point
;
_journal_name_full 'Inorganic Chemistry'
_journal_page_first 1035
_journal_page_last 1040
_journal_paper_doi 10.1021/ic202202j
_journal_volume 51
_journal_year 2012
_chemical_formula_sum 'Ga Ge2 Li Se6'
_chemical_formula_weight 695.60
_chemical_name_systematic
; 
 ? 
;
_space_group_IT_number 43
_symmetry_cell_setting orthorhombic
_symmetry_space_group_name_Hall 'F 2 -2d'
_symmetry_space_group_name_H-M 'F d d 2'
_atom_sites_solution_hydrogens none
_atom_sites_solution_primary direct
_atom_sites_solution_secondary difmap
_audit_creation_method SHELXL-97
_cell_angle_alpha 90.00
_cell_angle_beta 90.00
_cell_angle_gamma 90.00
_cell_formula_units_Z 8
_cell_length_a 12.501(3)
_cell_length_b 23.683(5)
_cell_length_c 7.1196(14)
_cell_measurement_temperature 93(2)
_cell_volume 2107.8(8)
_computing_cell_refinement 'CrystalClear (Rigaku Inc., 2008)'
_computing_data_collection 'CrystalClear (Rigaku Inc., 2008)'
_computing_data_reduction 'CrystalClear (Rigaku Inc., 2008)'
_computing_molecular_graphics 'SHELXL-97 (Sheldrick, 1997)'
_computing_publication_material Diamond
_computing_structure_refinement 'SHELXL-97 (Sheldrick, 1997)'
_computing_structure_solution 'SHELXS-97 (Sheldrick, 1990)'
_diffrn_ambient_temperature 93(2)
_diffrn_detector_area_resol_mean 28.5714
_diffrn_measured_fraction_theta_full 1.000
_diffrn_measured_fraction_theta_max 1.000
_diffrn_measurement_device_type 'Rigaku AFC10 diffractometer'
_diffrn_measurement_method dtprofit.ref
_diffrn_radiation_monochromator 'Graphite Monochromator'
_diffrn_radiation_source 'Rotating Anode'
_diffrn_radiation_type MoK\a
_diffrn_radiation_wavelength 0.71073
_diffrn_reflns_av_R_equivalents 0.0909
_diffrn_reflns_av_sigmaI/netI 0.0862
_diffrn_reflns_limit_h_max 13
_diffrn_reflns_limit_h_min -18
_diffrn_reflns_limit_k_max 34
_diffrn_reflns_limit_k_min -34
_diffrn_reflns_limit_l_max 10
_diffrn_reflns_limit_l_min -10
_diffrn_reflns_number 5996
_diffrn_reflns_theta_full 31.00
_diffrn_reflns_theta_max 31.00
_diffrn_reflns_theta_min 3.40
_exptl_absorpt_coefficient_mu 28.855
_exptl_absorpt_correction_T_max 1.0000
_exptl_absorpt_correction_T_min 0.2177
_exptl_absorpt_correction_type numerical
_exptl_absorpt_process_details 'face indexed'
_exptl_crystal_colour Yellow
_exptl_crystal_density_diffrn 4.384
_exptl_crystal_density_meas ?
_exptl_crystal_description Platelet
_exptl_crystal_F_000 2416
_exptl_crystal_size_max 0.1900
_exptl_crystal_size_mid 0.1330
_exptl_crystal_size_min 0.0370
_refine_diff_density_max 1.520
_refine_diff_density_min -1.721
_refine_diff_density_rms 0.313
_refine_ls_abs_structure_details 'Flack H D (1983), Acta Cryst. A39, 876-881'
_refine_ls_abs_structure_Flack -0.07(7)
_refine_ls_extinction_coef none
_refine_ls_extinction_method SHELXL
_refine_ls_goodness_of_fit_ref 0.904
_refine_ls_hydrogen_treatment none
_refine_ls_matrix_type full
_refine_ls_number_parameters 51
_refine_ls_number_reflns 1676
_refine_ls_number_restraints 1
_refine_ls_restrained_S_all 0.904
_refine_ls_R_factor_all 0.0426
_refine_ls_R_factor_gt 0.0373
_refine_ls_shift/su_max 0.000
_refine_ls_shift/su_mean 0.000
_refine_ls_structure_factor_coef Fsqd
_refine_ls_weighting_details 'calc w=1/[\s^2^(Fo^2^)+(0.0100P)^2^+0.0000P] where P=(Fo^2^+2Fc^2^)/3'
_refine_ls_weighting_scheme calc
_refine_ls_wR_factor_gt 0.0673
_refine_ls_wR_factor_ref 0.0689
_reflns_number_gt 1490
_reflns_number_total 1676
_reflns_threshold_expression >2sigma(I)
_cod_data_source_file ic202202j_si_001.cif
_cod_data_source_block finalt
_cod_depositor_comments
;
The following automatic conversions were performed:

'_exptl_crystal_density_meas' value 'none' was changed to '?' - the
value is perceived as not measured.

Automatic conversion script
Id: cif_fix_values 3008 2015-01-20 13:52:24Z robertas 
;
_cod_original_cell_volume 2107.7(7)
_cod_database_code 4328021

loop_
_symmetry_equiv_pos_as_xyz
'x, y, z'
'-x, -y, z'
'x+1/4, -y+1/4, z+1/4'
'-x+1/4, y+1/4, z+1/4'
'x, y+1/2, z+1/2'
'-x, -y+1/2, z+1/2'
'x+1/4, -y+3/4, z+3/4'
'-x+1/4, y+3/4, z+3/4'
'x+1/2, y, z+1/2'
'-x+1/2, -y, z+1/2'
'x+3/4, -y+1/4, z+3/4'
'-x+3/4, y+1/4, z+3/4'
'x+1/2, y+1/2, z'
'-x+1/2, -y+1/2, z'
'x+3/4, -y+3/4, z+1/4'
'-x+3/4, y+3/4, z+1/4'

loop_
_atom_site_label
_atom_site_type_symbol
_atom_site_fract_x
_atom_site_fract_y
_atom_site_fract_z
_atom_site_U_iso_or_equiv
_atom_site_adp_type
_atom_site_occupancy
_atom_site_symmetry_multiplicity
_atom_site_calc_flag
_atom_site_refinement_flags
Li Li 0.084(3) 0.2041(14) 0.475(6) 0.047(11) Uani 0.50 1 d P
Ge Ge -0.12493(6) 0.13788(3) 0.77342(12) 0.01074(16) Uani 1 1 d .
Ga Ga 0.2500 0.2500 1.00125(17) 0.0096(2) Uani 1 2 d S
Se1 Se 0.20318(6) 0.17381(3) 0.79983(11) 0.01451(17) Uani 1 1 d .
Se2 Se -0.30745(6) 0.11988(3) 0.83364(11) 0.01283(16) Uani 1 1 d .
Se3 Se 0.15958(6) 0.01887(3) 0.92416(13) 0.01774(19) Uani 1 1 d .

loop_
_atom_site_aniso_label
_atom_site_aniso_U_11
_atom_site_aniso_U_22
_atom_site_aniso_U_33
_atom_site_aniso_U_23
_atom_site_aniso_U_13
_atom_site_aniso_U_12
Li 0.06(2) 0.040(19) 0.04(3) 0.021(18) 0.04(2) 0.039(17)
Ge 0.0116(3) 0.0126(3) 0.0080(4) 0.0014(3) -0.0018(3) 0.0005(3)
Ga 0.0124(5) 0.0097(5) 0.0068(6) 0.000 0.000 -0.0004(4)
Se1 0.0195(4) 0.0171(4) 0.0070(4) -0.0035(3) 0.0024(3) -0.0016(3)
Se2 0.0112(3) 0.0212(4) 0.0061(4) -0.0007(3) -0.0003(3) -0.0009(3)
Se3 0.0173(4) 0.0127(4) 0.0232(5) -0.0066(3) -0.0086(3) 0.0027(3)

loop_
_atom_type_symbol
_atom_type_description
_atom_type_scat_dispersion_real
_atom_type_scat_dispersion_imag
_atom_type_scat_source
Li Li -0.0003 0.0001 'International Tables Vol C Tables 4.2.6.8 and 6.1.1.4'
Ga Ga 0.2307 1.6083 'International Tables Vol C Tables 4.2.6.8 and 6.1.1.4'
Ge Ge 0.1547 1.8001 'International Tables Vol C Tables 4.2.6.8 and 6.1.1.4'
Se Se -0.0929 2.2259 'International Tables Vol C Tables 4.2.6.8 and 6.1.1.4'

loop_
_geom_angle_atom_site_label_1
_geom_angle_atom_site_label_2
_geom_angle_atom_site_label_3
_geom_angle
_geom_angle_site_symmetry_1
_geom_angle_site_symmetry_3
Se2 Li Se3 96.6(12) 9_554 4_554
Se2 Li Se3 144.1(15) 9_554 11_454
Se3 Li Se3 108.5(11) 4_554 11_454
Se2 Li Se1 81.2(9) 9_554 .
Se3 Li Se1 142.2(16) 4_554 .
Se3 Li Se1 93.2(12) 11_454 .
Se3 Ge Se2 113.60(4) 11_454 .
Se3 Ge Se1 107.49(4) 11_454 11_454
Se2 Ge Se1 114.12(4) . 11_454
Se3 Ge Se2 106.65(4) 11_454 3
Se2 Ge Se2 99.25(4) . 3
Se1 Ge Se2 115.54(4) 11_454 3
Se1 Ga Se1 105.82(6) . 14
Se1 Ga Se3 112.01(3) . 3
Se1 Ga Se3 104.33(3) 14 3
Se1 Ga Se3 104.33(3) . 4
Se1 Ga Se3 112.01(3) 14 4
Se3 Ga Se3 117.89(7) 3 4
Ge Se1 Ga 99.44(4) 3 .
Ge Se1 Li 119.0(7) 3 .
Ga Se1 Li 115.4(7) . .
Ge Se2 Ge 100.87(4) . 11_454
Ge Se2 Li 115.8(9) . 9_455
Ge Se2 Li 103.4(9) 11_454 9_455
Ge Se3 Ga 100.20(3) 3 11_454
Ge Se3 Li 107.9(9) 3 8_545
Ga Se3 Li 109.7(7) 11_454 8_545
Ge Se3 Li 94.8(7) 3 3
Ga Se3 Li 116.8(9) 11_454 3
Li Se3 Li 123.0(6) 8_545 3

loop_
_geom_bond_atom_site_label_1
_geom_bond_atom_site_label_2
_geom_bond_distance
_geom_bond_site_symmetry_2
Li Se2 2.61(3) 9_554
Li Se3 2.64(4) 4_554
Li Se3 2.68(3) 11_454
Li Se1 2.84(4) .
Ge Se3 2.3585(11) 11_454
Ge Se2 2.3605(11) .
Ge Se1 2.3710(12) 11_454
Ge Se2 2.3713(12) 3
Ga Se1 2.3780(11) .
Ga Se1 2.3780(11) 14
Ga Se3 2.3863(11) 3
Ga Se3 2.3863(11) 4
Se1 Ge 2.3710(12) 3
Se2 Ge 2.3713(12) 11_454
Se2 Li 2.61(3) 9_455
Se3 Ge 2.3585(11) 3
Se3 Ga 2.3863(11) 11_454
Se3 Li 2.64(4) 8_545
Se3 Li 2.68(3) 3
